data_7245855
loop_
_publ_author_name
'Ebersbach, Ben'
'Seichter, Wilhelm'
'Schwarzer, Anke'
'Mazik, Monika'

_publ_section_title
;
 Supramolecular patterns in the crystal structures of 1,3,5-trisubstituted
 2,4,6-triethylbenzenes bearing halogenophenoxy groups
;
_journal_issue 1
_journal_name_full CrystEngComm
_journal_page_first 137
_journal_page_last 153
_journal_paper_doi 10.1039/D2CE01203K
_journal_volume 25
_journal_year 2023
_chemical_formula_moiety 'C33 H27 Br9 O3'
_chemical_formula_sum 'C33 H27 Br9 O3'
_chemical_formula_weight 1190.73
_space_group_crystal_system monoclinic
_space_group_IT_number 14
_space_group_name_Hall '-P 2ybc'
_space_group_name_H-M_alt 'P 1 21/c 1'
_atom_sites_solution_hydrogens geom
_audit_creation_method SHELXL-2018/3
_audit_update_record
;
2022-08-24 deposited with the CCDC.	2022-11-15 downloaded from the CCDC.
;
_cell_angle_alpha 90
_cell_angle_beta 97.162(14)
_cell_angle_gamma 90
_cell_formula_units_Z 4
_cell_length_a 17.7349(11)
_cell_length_b 23.194(3)
_cell_length_c 8.796(4)
_cell_measurement_reflns_used 4838
_cell_measurement_temperature 123(2)
_cell_measurement_theta_max 26.49
_cell_measurement_theta_min 2.56
_cell_volume 3589.9(17)
_computing_cell_refinement 'STOE X-AREA (Stoe & Cie, 2002)'
_computing_data_collection 'STOE X-AREA (Stoe & Cie, 2002)'
_computing_data_reduction 'STOE X-RED (Stoe & Cie, 2002)'
_computing_molecular_graphics 'XP (Sheldrick, 2008)'
_computing_publication_material
;
<i>WinGX</i> (Farrugia, 2012), <i>publCIF</i> (Westrip, 2010), <i>SHELXLE</i>
 (H\"ubschle <i>et al.</i>,  2011)
;
_computing_structure_refinement 'SHELXL2018/3 (Sheldrick, 2015)'
_computing_structure_solution 'SHELXT 2018/2 (Sheldrick, 2018)'
_diffrn_ambient_temperature 123(2)
_diffrn_detector 'image plate (34 cm diameter)'
_diffrn_detector_area_resol_mean 6.67
_diffrn_detector_type STOE
_diffrn_measured_fraction_theta_full 0.997
_diffrn_measured_fraction_theta_max 0.998
_diffrn_measurement_details ' 264 frames, detector distance = 110 mm'
_diffrn_measurement_device '2-circle goniometer'
_diffrn_measurement_device_type 'STOE IPDS 2T'
_diffrn_measurement_method 'rotation method'
_diffrn_radiation_collimation '0.5 mm diameter, monocapillary'
_diffrn_radiation_monochromator 'plane graphite'
_diffrn_radiation_polarisn_norm 0
_diffrn_radiation_type 'Mo K\a'
_diffrn_radiation_wavelength 0.71073
_diffrn_reflns_av_R_equivalents 0.0680
_diffrn_reflns_av_unetI/netI 0.0420
_diffrn_reflns_Laue_measured_fraction_full 0.997
_diffrn_reflns_Laue_measured_fraction_max 0.998
_diffrn_reflns_limit_h_max 22
_diffrn_reflns_limit_h_min -22
_diffrn_reflns_limit_k_max 29
_diffrn_reflns_limit_k_min -29
_diffrn_reflns_limit_l_max 10
_diffrn_reflns_limit_l_min -11
_diffrn_reflns_number 37376
_diffrn_reflns_point_group_measured_fraction_full 0.997
_diffrn_reflns_point_group_measured_fraction_max 0.998
_diffrn_reflns_theta_full 25.242
_diffrn_reflns_theta_max 26.499
_diffrn_reflns_theta_min 2.624
_diffrn_source 'sealed X-ray tube, 12 x 0.4 mm long-fine focus'
_diffrn_source_current 40
_diffrn_source_power 2.000
_diffrn_source_voltage 50
_exptl_absorpt_coefficient_mu 10.083
_exptl_absorpt_correction_T_max 0.4579
_exptl_absorpt_correction_T_min 0.1299
_exptl_absorpt_correction_type integration
_exptl_absorpt_process_details 'X-Area (STOE)'
_exptl_crystal_colour colorless
_exptl_crystal_density_diffrn 2.203
_exptl_crystal_description piece
_exptl_crystal_F_000 2256
_exptl_crystal_size_max 0.400
_exptl_crystal_size_mid 0.230
_exptl_crystal_size_min 0.080
_refine_diff_density_max 0.594
_refine_diff_density_min -0.524
_refine_diff_density_rms 0.109
_refine_ls_extinction_method none
_refine_ls_goodness_of_fit_ref 1.009
_refine_ls_hydrogen_treatment constr
_refine_ls_matrix_type full
_refine_ls_number_parameters 409
_refine_ls_number_reflns 7421
_refine_ls_number_restraints 0
_refine_ls_restrained_S_all 1.009
_refine_ls_R_factor_all 0.0531
_refine_ls_R_factor_gt 0.0309
_refine_ls_shift/su_max 0.001
_refine_ls_shift/su_mean 0.000
_refine_ls_structure_factor_coef Fsqd
_refine_ls_weighting_details 'w=1/[\s^2^(Fo^2^)+(0.0256P)^2^+2.3730P] where P=(Fo^2^+2Fc^2^)/3'
_refine_ls_weighting_scheme calc
_refine_ls_wR_factor_gt 0.0560
_refine_ls_wR_factor_ref 0.0621
_reflns_Friedel_coverage 0.000
_reflns_number_gt 5605
_reflns_number_total 7421
_reflns_threshold_expression 'I > 2\s(I)'
_cod_data_source_file d2ce01203k2.cif
_cod_data_source_block 7
_cod_depositor_comments 'Adding full bibliography for 7245849--7245855.cif.'
_cod_original_cell_volume 3589.9(16)
_cod_original_sg_symbol_H-M 'P 21/c'
_cod_database_code 7245855
_shelx_shelxl_version_number 2018/3
_shelx_space_group_comment
;
The symmetry employed for this shelxl refinement is uniquely defined
by the following loop, which should always be used as a source of
symmetry information in preference to the above space-group names.
They are only intended as comments.
;
_shelx_estimated_absorpt_t_min 0.107
_shelx_estimated_absorpt_t_max 0.499

loop_
_space_group_symop_operation_xyz
'x, y, z'
'-x, y+1/2, -z+1/2'
'-x, -y, -z'
'x, -y-1/2, z-1/2'

loop_
_atom_site_label
_atom_site_type_symbol
_atom_site_fract_x
_atom_site_fract_y
_atom_site_fract_z
_atom_site_U_iso_or_equiv
_atom_site_adp_type
_atom_site_occupancy
_atom_site_site_symmetry_order
_atom_site_calc_flag
_atom_site_refinement_flags_posn
_atom_site_refinement_flags_adp
_atom_site_refinement_flags_occupancy
_atom_site_disorder_assembly
_atom_site_disorder_group
Br1 Br 0.08561(2) 0.54686(2) 0.63844(5) 0.03094(10) Uani 1 1 d . . . . .
Br2 Br 0.22334(3) 0.76626(2) 0.64235(6) 0.03340(11) Uani 1 1 d . . . . .
Br3 Br 0.36902(2) 0.57743(2) 0.40118(5) 0.02860(10) Uani 1 1 d . . . . .
Br4 Br 0.42182(3) 0.45586(2) 0.17876(5) 0.03322(11) Uani 1 1 d . . . . .
Br5 Br 0.72140(3) 0.42638(2) 0.02737(5) 0.03371(11) Uani 1 1 d . . . . .
Br6 Br 0.55966(2) 0.23563(2) 0.22788(5) 0.02874(10) Uani 1 1 d . . . . .
Br7 Br -0.02859(2) 0.24969(2) 0.15478(6) 0.03328(11) Uani 1 1 d . . . . .
Br8 Br -0.10788(3) 0.45231(2) -0.18225(5) 0.03435(11) Uani 1 1 d . . . . .
Br9 Br 0.19979(2) 0.41424(2) 0.05405(5) 0.02731(10) Uani 1 1 d . . . . .
O1 O 0.22891(15) 0.51265(10) 0.4785(3) 0.0206(6) Uani 1 1 d . . . . .
O2 O 0.43520(15) 0.32746(11) 0.2353(3) 0.0221(6) Uani 1 1 d . . . . .
O3 O 0.13347(15) 0.29812(11) 0.1511(3) 0.0211(6) Uani 1 1 d . . . . .
C1 C 0.2676(2) 0.41337(14) 0.5181(4) 0.0168(7) Uani 1 1 d . . . . .
C2 C 0.3413(2) 0.39388(15) 0.5042(4) 0.0169(7) Uani 1 1 d . . . . .
C3 C 0.3506(2) 0.34134(15) 0.4264(4) 0.0163(7) Uani 1 1 d . . . . .
C4 C 0.2879(2) 0.30880(14) 0.3667(4) 0.0177(8) Uani 1 1 d . . . . .
C5 C 0.2143(2) 0.32784(14) 0.3848(4) 0.0167(7) Uani 1 1 d . . . . .
C6 C 0.2038(2) 0.38089(15) 0.4564(4) 0.0172(7) Uani 1 1 d . . . . .
C7 C 0.2546(2) 0.47017(14) 0.5972(4) 0.0203(8) Uani 1 1 d . . . . .
H7A H 0.215698 0.465258 0.667677 0.024 Uiso 1 1 calc R U . . .
H7AB H 0.302371 0.483319 0.657562 0.024 Uiso 1 1 calc R U . . .
C8 C 0.2277(2) 0.56913(15) 0.5247(4) 0.0196(8) Uani 1 1 d . . . . .
C9 C 0.1678(2) 0.59339(16) 0.5924(5) 0.0229(8) Uani 1 1 d . . . . .
C10 C 0.1651(2) 0.65170(16) 0.6259(5) 0.0249(9) Uani 1 1 d . . . . .
H10 H 0.123944 0.667320 0.672001 0.030 Uiso 1 1 calc R U . . .
C11 C 0.2237(2) 0.68658(15) 0.5907(5) 0.0236(8) Uani 1 1 d . . . . .
C12 C 0.2840(2) 0.66543(16) 0.5220(5) 0.0224(8) Uani 1 1 d . . . . .
H12 H 0.323088 0.690283 0.496416 0.027 Uiso 1 1 calc R U . . .
C13 C 0.2857(2) 0.60694(16) 0.4915(4) 0.0215(8) Uani 1 1 d . . . . .
C14 C 0.4107(2) 0.42691(16) 0.5777(5) 0.0220(8) Uani 1 1 d . . . . .
H14A H 0.398456 0.468540 0.578711 0.026 Uiso 1 1 calc R U . . .
H14B H 0.452822 0.421681 0.514912 0.026 Uiso 1 1 calc R U . . .
C15 C 0.4370(2) 0.40698(17) 0.7419(5) 0.0281(9) Uani 1 1 d . . . . .
H15A H 0.483731 0.427352 0.781425 0.042 Uiso 1 1 calc R U . . .
H15B H 0.446642 0.365375 0.742297 0.042 Uiso 1 1 calc R U . . .
H15C H 0.397302 0.415454 0.806843 0.042 Uiso 1 1 calc R U . . .
C16 C 0.4287(2) 0.32050(16) 0.3993(4) 0.0199(8) Uani 1 1 d . . . . .
H16A H 0.468470 0.343378 0.461329 0.024 Uiso 1 1 calc R U . . .
H16B H 0.435293 0.279483 0.429128 0.024 Uiso 1 1 calc R U . . .
C17 C 0.5016(2) 0.34957(15) 0.1974(4) 0.0195(8) Uani 1 1 d . . . . .
C18 C 0.5071(2) 0.40803(16) 0.1619(4) 0.0238(8) Uani 1 1 d . . . . .
C19 C 0.5723(2) 0.43162(16) 0.1146(4) 0.0246(9) Uani 1 1 d . . . . .
H19 H 0.575560 0.471786 0.095297 0.029 Uiso 1 1 calc R U . . .
C20 C 0.6322(2) 0.39545(17) 0.0962(4) 0.0244(9) Uani 1 1 d . . . . .
C21 C 0.6293(2) 0.33651(16) 0.1270(5) 0.0235(8) Uani 1 1 d . . . . .
H21 H 0.670725 0.311887 0.112972 0.028 Uiso 1 1 calc R U . . .
C22 C 0.5641(2) 0.31502(16) 0.1787(4) 0.0220(8) Uani 1 1 d . . . . .
C23 C 0.2976(2) 0.25178(15) 0.2839(4) 0.0205(8) Uani 1 1 d . . . . .
H23A H 0.344644 0.253510 0.234256 0.025 Uiso 1 1 calc R U . . .
H23B H 0.254296 0.246653 0.202410 0.025 Uiso 1 1 calc R U . . .
C24 C 0.3018(3) 0.19959(16) 0.3915(5) 0.0309(10) Uani 1 1 d . . . . .
H24A H 0.300981 0.164043 0.331063 0.046 Uiso 1 1 calc R U . . .
H24B H 0.258106 0.200034 0.449662 0.046 Uiso 1 1 calc R U . . .
H24C H 0.348900 0.201305 0.462519 0.046 Uiso 1 1 calc R U . . .
C25 C 0.1466(2) 0.29227(16) 0.3194(4) 0.0200(8) Uani 1 1 d . . . . .
H25A H 0.155628 0.251254 0.347043 0.024 Uiso 1 1 calc R U . . .
H25B H 0.100887 0.305249 0.363982 0.024 Uiso 1 1 calc R U . . .
C26 C 0.0786(2) 0.33590(15) 0.0915(4) 0.0195(8) Uani 1 1 d . . . . .
C27 C 0.0013(2) 0.32093(16) 0.0759(5) 0.0240(8) Uani 1 1 d . . . . .
C28 C -0.0545(2) 0.35582(16) -0.0009(5) 0.0254(9) Uani 1 1 d . . . . .
H28 H -0.106410 0.344708 -0.010375 0.030 Uiso 1 1 calc R U . . .
C29 C -0.0330(2) 0.40716(17) -0.0634(5) 0.0251(9) Uani 1 1 d . . . . .
C30 C 0.0422(2) 0.42485(16) -0.0461(5) 0.0244(8) Uani 1 1 d . . . . .
H30 H 0.056025 0.460654 -0.087208 0.029 Uiso 1 1 calc R U . . .
C31 C 0.0972(2) 0.38943(16) 0.0323(4) 0.0212(8) Uani 1 1 d . . . . .
C32 C 0.1239(2) 0.40226(16) 0.4720(5) 0.0222(8) Uani 1 1 d . . . . .
H32A H 0.088987 0.389963 0.381134 0.027 Uiso 1 1 calc R U . . .
H32B H 0.123977 0.444926 0.474891 0.027 Uiso 1 1 calc R U . . .
C33 C 0.0947(3) 0.3791(2) 0.6169(5) 0.0348(11) Uani 1 1 d . . . . .
H33A H 0.043667 0.394281 0.623501 0.052 Uiso 1 1 calc R U . . .
H33B H 0.129028 0.391290 0.707239 0.052 Uiso 1 1 calc R U . . .
H33C H 0.092820 0.336888 0.612835 0.052 Uiso 1 1 calc R U . . .

loop_
_atom_site_aniso_label
_atom_site_aniso_U_11
_atom_site_aniso_U_22
_atom_site_aniso_U_33
_atom_site_aniso_U_23
_atom_site_aniso_U_13
_atom_site_aniso_U_12
Br1 0.0262(2) 0.02431(19) 0.0447(3) -0.00006(18) 0.0138(2) 0.00012(17)
Br2 0.0313(2) 0.01768(18) 0.0497(3) -0.00657(18) -0.0009(2) 0.00387(16)
Br3 0.0276(2) 0.02532(19) 0.0349(2) -0.00175(17) 0.01172(18) 0.00181(17)
Br4 0.0380(2) 0.0294(2) 0.0351(2) 0.01006(18) 0.0161(2) 0.01368(19)
Br5 0.0254(2) 0.0437(2) 0.0325(2) 0.00860(19) 0.00587(19) -0.00907(19)
Br6 0.0265(2) 0.01978(18) 0.0406(2) -0.00263(17) 0.00661(19) -0.00019(16)
Br7 0.0247(2) 0.02326(19) 0.0514(3) 0.00196(19) 0.0026(2) -0.00474(16)
Br8 0.0322(2) 0.0334(2) 0.0346(2) 0.00046(19) -0.00722(19) 0.00748(19)
Br9 0.0211(2) 0.0282(2) 0.0335(2) 0.00077(17) 0.00679(17) -0.00273(16)
O1 0.0285(15) 0.0138(12) 0.0191(14) -0.0003(10) 0.0011(12) 0.0011(11)
O2 0.0199(14) 0.0314(14) 0.0152(13) -0.0005(11) 0.0036(11) -0.0043(11)
O3 0.0206(14) 0.0227(13) 0.0193(14) -0.0056(11) -0.0006(11) 0.0010(11)
C1 0.024(2) 0.0142(16) 0.0124(17) 0.0045(14) 0.0042(15) 0.0016(15)
C2 0.0187(18) 0.0189(17) 0.0125(17) 0.0026(14) -0.0001(15) -0.0042(15)
C3 0.0172(18) 0.0183(17) 0.0135(18) 0.0045(14) 0.0022(15) 0.0018(14)
C4 0.024(2) 0.0159(16) 0.0142(18) 0.0045(14) 0.0051(16) 0.0010(15)
C5 0.0210(19) 0.0142(16) 0.0148(18) 0.0011(14) 0.0022(15) -0.0013(14)
C6 0.0195(19) 0.0183(17) 0.0140(18) 0.0025(14) 0.0031(15) -0.0009(15)
C7 0.025(2) 0.0165(17) 0.0195(19) 0.0004(15) 0.0013(16) 0.0020(15)
C8 0.024(2) 0.0150(17) 0.0189(19) -0.0029(14) -0.0006(16) 0.0004(15)
C9 0.024(2) 0.0224(19) 0.022(2) 0.0021(16) 0.0038(17) -0.0014(16)
C10 0.026(2) 0.024(2) 0.024(2) -0.0041(16) 0.0033(18) 0.0059(17)
C11 0.026(2) 0.0154(17) 0.027(2) 0.0000(16) -0.0053(18) 0.0050(15)
C12 0.022(2) 0.0194(18) 0.025(2) 0.0019(16) -0.0027(17) -0.0015(15)
C13 0.021(2) 0.0245(19) 0.0180(19) -0.0026(15) -0.0019(16) 0.0027(16)
C14 0.020(2) 0.0204(17) 0.025(2) -0.0026(16) 0.0012(17) -0.0032(15)
C15 0.026(2) 0.032(2) 0.025(2) -0.0036(18) -0.0052(18) -0.0050(18)
C16 0.0191(19) 0.0254(19) 0.0148(18) 0.0031(15) 0.0010(15) 0.0029(15)
C17 0.0196(19) 0.0240(19) 0.0144(18) -0.0031(15) 0.0002(16) 0.0007(15)
C18 0.028(2) 0.028(2) 0.0159(19) -0.0021(16) 0.0042(17) 0.0051(17)
C19 0.035(2) 0.0223(19) 0.0166(19) 0.0039(15) 0.0046(18) 0.0008(17)
C20 0.024(2) 0.033(2) 0.017(2) 0.0011(16) 0.0062(17) -0.0087(17)
C21 0.021(2) 0.0257(19) 0.025(2) -0.0028(16) 0.0045(17) -0.0018(16)
C22 0.025(2) 0.0217(18) 0.019(2) -0.0017(15) 0.0006(17) -0.0007(16)
C23 0.025(2) 0.0170(17) 0.021(2) -0.0015(15) 0.0053(17) 0.0035(15)
C24 0.047(3) 0.0171(18) 0.031(2) -0.0024(17) 0.012(2) 0.0034(18)
C25 0.022(2) 0.0209(17) 0.0176(19) 0.0008(15) 0.0046(16) 0.0014(15)
C26 0.0189(19) 0.0179(17) 0.022(2) -0.0058(15) 0.0037(16) 0.0006(15)
C27 0.027(2) 0.0199(18) 0.025(2) -0.0049(16) 0.0019(18) -0.0023(16)
C28 0.021(2) 0.0251(19) 0.029(2) -0.0067(17) -0.0017(18) -0.0003(16)
C29 0.025(2) 0.026(2) 0.024(2) -0.0039(17) 0.0006(17) 0.0058(17)
C30 0.027(2) 0.0238(19) 0.023(2) -0.0022(16) 0.0069(17) 0.0001(17)
C31 0.0201(19) 0.0248(19) 0.020(2) -0.0059(16) 0.0064(17) -0.0023(16)
C32 0.021(2) 0.0205(18) 0.025(2) -0.0065(15) 0.0051(17) 0.0008(15)
C33 0.032(2) 0.047(3) 0.029(2) -0.006(2) 0.017(2) -0.006(2)

loop_
_atom_type_symbol
_atom_type_description
_atom_type_scat_dispersion_real
_atom_type_scat_dispersion_imag
_atom_type_scat_source
C C 0.0033 0.0016 'International Tables Vol C Tables 4.2.6.8 and 6.1.1.4'
H H 0.0000 0.0000 'International Tables Vol C Tables 4.2.6.8 and 6.1.1.4'
Br Br -0.2901 2.4595 'International Tables Vol C Tables 4.2.6.8 and 6.1.1.4'
O O 0.0106 0.0060 'International Tables Vol C Tables 4.2.6.8 and 6.1.1.4'

loop_
_exptl_crystal_face_index_h
_exptl_crystal_face_index_k
_exptl_crystal_face_index_l
_exptl_crystal_face_perp_dist
-30 -22 -17 0.1228
15 14 -10 0.1547
15 -1 -3 0.0855
0 -30 -1 0.0946
-5 -1 0 0.0647
-30 11 0 0.0421
15 -1 14 0.1506
1 30 24 0.1681
5 0 1 0.0727
15 -3 2 0.0541
-30 -7 7 0.0910
1 30 2 0.1054
15 4 0 0.0505

loop_
_geom_angle_atom_site_label_1
_geom_angle_atom_site_label_2
_geom_angle_atom_site_label_3
_geom_angle
_geom_angle_site_symmetry_1
_geom_angle_site_symmetry_3
_geom_angle_publ_flag
C8 O1 C7 116.5(3) . . ?
C17 O2 C16 117.2(3) . . ?
C26 O3 C25 117.4(3) . . ?
C2 C1 C6 120.4(3) . . ?
C2 C1 C7 121.0(3) . . ?
C6 C1 C7 118.6(3) . . ?
C1 C2 C3 119.0(3) . . ?
C1 C2 C14 120.9(3) . . ?
C3 C2 C14 120.0(3) . . ?
C4 C3 C2 120.8(3) . . ?
C4 C3 C16 118.1(3) . . ?
C2 C3 C16 121.0(3) . . ?
C3 C4 C5 119.8(3) . . ?
C3 C4 C23 121.1(3) . . ?
C5 C4 C23 119.1(3) . . ?
C6 C5 C4 120.1(3) . . ?
C6 C5 C25 120.4(3) . . ?
C4 C5 C25 119.4(3) . . ?
C5 C6 C1 119.7(3) . . ?
C5 C6 C32 120.1(3) . . ?
C1 C6 C32 120.2(3) . . ?
O1 C7 C1 107.9(3) . . ?
O1 C7 H7A 110.1 . . ?
C1 C7 H7A 110.1 . . ?
O1 C7 H7AB 110.1 . . ?
C1 C7 H7AB 110.1 . . ?
H7A C7 H7AB 108.4 . . ?
O1 C8 C9 123.5(3) . . ?
O1 C8 C13 119.6(3) . . ?
C9 C8 C13 116.7(3) . . ?
C10 C9 C8 122.1(4) . . ?
C10 C9 Br1 117.5(3) . . ?
C8 C9 Br1 120.4(3) . . ?
C11 C10 C9 118.5(4) . . ?
C11 C10 H10 120.8 . . ?
C9 C10 H10 120.8 . . ?
C10 C11 C12 122.3(3) . . ?
C10 C11 Br2 119.3(3) . . ?
C12 C11 Br2 118.3(3) . . ?
C11 C12 C13 118.0(4) . . ?
C11 C12 H12 121.0 . . ?
C13 C12 H12 121.0 . . ?
C12 C13 C8 122.4(3) . . ?
C12 C13 Br3 118.2(3) . . ?
C8 C13 Br3 119.4(3) . . ?
C2 C14 C15 112.5(3) . . ?
C2 C14 H14A 109.1 . . ?
C15 C14 H14A 109.1 . . ?
C2 C14 H14B 109.1 . . ?
C15 C14 H14B 109.1 . . ?
H14A C14 H14B 107.8 . . ?
C14 C15 H15A 109.5 . . ?
C14 C15 H15B 109.5 . . ?
H15A C15 H15B 109.5 . . ?
C14 C15 H15C 109.5 . . ?
H15A C15 H15C 109.5 . . ?
H15B C15 H15C 109.5 . . ?
O2 C16 C3 107.7(3) . . ?
O2 C16 H16A 110.2 . . ?
C3 C16 H16A 110.2 . . ?
O2 C16 H16B 110.2 . . ?
C3 C16 H16B 110.2 . . ?
H16A C16 H16B 108.5 . . ?
O2 C17 C22 122.4(3) . . ?
O2 C17 C18 120.4(3) . . ?
C22 C17 C18 117.0(3) . . ?
C19 C18 C17 122.2(4) . . ?
C19 C18 Br4 119.7(3) . . ?
C17 C18 Br4 118.2(3) . . ?
C20 C19 C18 118.6(3) . . ?
C20 C19 H19 120.7 . . ?
C18 C19 H19 120.7 . . ?
C19 C20 C21 121.7(4) . . ?
C19 C20 Br5 119.4(3) . . ?
C21 C20 Br5 118.9(3) . . ?
C22 C21 C20 117.9(4) . . ?
C22 C21 H21 121.1 . . ?
C20 C21 H21 121.1 . . ?
C21 C22 C17 122.7(3) . . ?
C21 C22 Br6 118.9(3) . . ?
C17 C22 Br6 118.4(3) . . ?
C4 C23 C24 112.9(3) . . ?
C4 C23 H23A 109.0 . . ?
C24 C23 H23A 109.0 . . ?
C4 C23 H23B 109.0 . . ?
C24 C23 H23B 109.0 . . ?
H23A C23 H23B 107.8 . . ?
C23 C24 H24A 109.5 . . ?
C23 C24 H24B 109.5 . . ?
H24A C24 H24B 109.5 . . ?
C23 C24 H24C 109.5 . . ?
H24A C24 H24C 109.5 . . ?
H24B C24 H24C 109.5 . . ?
O3 C25 C5 110.5(3) . . ?
O3 C25 H25A 109.6 . . ?
C5 C25 H25A 109.6 . . ?
O3 C25 H25B 109.6 . . ?
C5 C25 H25B 109.6 . . ?
H25A C25 H25B 108.1 . . ?
O3 C26 C31 121.4(3) . . ?
O3 C26 C27 121.3(3) . . ?
C31 C26 C27 117.1(4) . . ?
C28 C27 C26 122.1(4) . . ?
C28 C27 Br7 118.2(3) . . ?
C26 C27 Br7 119.7(3) . . ?
C29 C28 C27 118.7(4) . . ?
C29 C28 H28 120.6 . . ?
C27 C28 H28 120.6 . . ?
C28 C29 C30 121.3(4) . . ?
C28 C29 Br8 119.0(3) . . ?
C30 C29 Br8 119.6(3) . . ?
C29 C30 C31 119.1(4) . . ?
C29 C30 H30 120.5 . . ?
C31 C30 H30 120.5 . . ?
C30 C31 C26 121.6(4) . . ?
C30 C31 Br9 118.4(3) . . ?
C26 C31 Br9 120.0(3) . . ?
C6 C32 C33 112.0(3) . . ?
C6 C32 H32A 109.2 . . ?
C33 C32 H32A 109.2 . . ?
C6 C32 H32B 109.2 . . ?
C33 C32 H32B 109.2 . . ?
H32A C32 H32B 107.9 . . ?
C32 C33 H33A 109.5 . . ?
C32 C33 H33B 109.5 . . ?
H33A C33 H33B 109.5 . . ?
C32 C33 H33C 109.5 . . ?
H33A C33 H33C 109.5 . . ?
H33B C33 H33C 109.5 . . ?

loop_
_geom_bond_atom_site_label_1
_geom_bond_atom_site_label_2
_geom_bond_distance
_geom_bond_site_symmetry_2
_geom_bond_publ_flag
Br1 C9 1.898(4) . ?
Br2 C11 1.903(4) . ?
Br3 C13 1.892(4) . ?
Br4 C18 1.896(4) . ?
Br5 C20 1.903(4) . ?
Br6 C22 1.895(4) . ?
Br7 C27 1.893(4) . ?
Br8 C29 1.899(4) . ?
Br9 C31 1.894(4) . ?
O1 C8 1.373(4) . ?
O1 C7 1.467(4) . ?
O2 C17 1.364(4) . ?
O2 C16 1.470(4) . ?
O3 C26 1.365(5) . ?
O3 C25 1.476(4) . ?
C1 C2 1.402(5) . ?
C1 C6 1.410(5) . ?
C1 C7 1.521(5) . ?
C2 C3 1.417(5) . ?
C2 C14 1.524(5) . ?
C3 C4 1.391(5) . ?
C3 C16 1.514(5) . ?
C4 C5 1.406(5) . ?
C4 C23 1.530(5) . ?
C5 C6 1.405(5) . ?
C5 C25 1.510(5) . ?
C6 C32 1.524(5) . ?
C7 H7A 0.9900 . ?
C7 H7AB 0.9900 . ?
C8 C9 1.398(5) . ?
C8 C13 1.410(5) . ?
C9 C10 1.386(5) . ?
C10 C11 1.382(6) . ?
C10 H10 0.9500 . ?
C11 C12 1.383(5) . ?
C12 C13 1.384(5) . ?
C12 H12 0.9500 . ?
C14 C15 1.532(6) . ?
C14 H14A 0.9900 . ?
C14 H14B 0.9900 . ?
C15 H15A 0.9800 . ?
C15 H15B 0.9800 . ?
C15 H15C 0.9800 . ?
C16 H16A 0.9900 . ?
C16 H16B 0.9900 . ?
C17 C22 1.393(5) . ?
C17 C18 1.398(5) . ?
C18 C19 1.389(6) . ?
C19 C20 1.379(6) . ?
C19 H19 0.9500 . ?
C20 C21 1.396(5) . ?
C21 C22 1.389(5) . ?
C21 H21 0.9500 . ?
C23 C24 1.533(5) . ?
C23 H23A 0.9900 . ?
C23 H23B 0.9900 . ?
C24 H24A 0.9800 . ?
C24 H24B 0.9800 . ?
C24 H24C 0.9800 . ?
C25 H25A 0.9900 . ?
C25 H25B 0.9900 . ?
C26 C31 1.402(5) . ?
C26 C27 1.403(5) . ?
C27 C28 1.387(6) . ?
C28 C29 1.385(6) . ?
C28 H28 0.9500 . ?
C29 C30 1.386(6) . ?
C30 C31 1.391(6) . ?
C30 H30 0.9500 . ?
C32 C33 1.532(5) . ?
C32 H32A 0.9900 . ?
C32 H32B 0.9900 . ?
C33 H33A 0.9800 . ?
C33 H33B 0.9800 . ?
C33 H33C 0.9800 . ?

loop_
_geom_hbond_atom_site_label_D
_geom_hbond_atom_site_label_H
_geom_hbond_atom_site_label_A
_geom_hbond_distance_DH
_geom_hbond_distance_HA
_geom_hbond_distance_DA
_geom_hbond_angle_DHA
_geom_hbond_site_symmetry_A
_geom_hbond_publ_flag
C23 H23A O2 0.99 2.35 3.079(5) 129.9 . yes
C23 H23B O3 0.99 2.45 3.185(5) 131.1 . yes
C28 H28 Br2 0.95 2.89 3.729(4) 147.7 2_545 yes
C32 H32B Br1 0.99 2.89 3.755(4) 146.1 . yes
C32 H32B O1 0.99 2.43 3.162(5) 130.1 . yes

loop_
_geom_torsion_atom_site_label_1
_geom_torsion_atom_site_label_2
_geom_torsion_atom_site_label_3
_geom_torsion_atom_site_label_4
_geom_torsion
_geom_torsion_site_symmetry_1
_geom_torsion_site_symmetry_2
_geom_torsion_site_symmetry_3
_geom_torsion_site_symmetry_4
_geom_torsion_publ_flag
C6 C1 C2 C3 0.4(5) . . . . ?
C7 C1 C2 C3 -178.5(3) . . . . ?
C6 C1 C2 C14 -176.7(3) . . . . ?
C7 C1 C2 C14 4.4(5) . . . . ?
C1 C2 C3 C4 -1.1(5) . . . . ?
C14 C2 C3 C4 176.0(3) . . . . ?
C1 C2 C3 C16 176.0(3) . . . . ?
C14 C2 C3 C16 -6.9(5) . . . . ?
C2 C3 C4 C5 -0.6(5) . . . . ?
C16 C3 C4 C5 -177.7(3) . . . . ?
C2 C3 C4 C23 -179.4(3) . . . . ?
C16 C3 C4 C23 3.4(5) . . . . ?
C3 C4 C5 C6 3.0(5) . . . . ?
C23 C4 C5 C6 -178.1(3) . . . . ?
C3 C4 C5 C25 179.9(3) . . . . ?
C23 C4 C5 C25 -1.2(5) . . . . ?
C4 C5 C6 C1 -3.7(5) . . . . ?
C25 C5 C6 C1 179.4(3) . . . . ?
C4 C5 C6 C32 178.3(3) . . . . ?
C25 C5 C6 C32 1.5(5) . . . . ?
C2 C1 C6 C5 2.0(5) . . . . ?
C7 C1 C6 C5 -179.0(3) . . . . ?
C2 C1 C6 C32 180.0(3) . . . . ?
C7 C1 C6 C32 -1.1(5) . . . . ?
C8 O1 C7 C1 -168.3(3) . . . . ?
C2 C1 C7 O1 104.6(4) . . . . ?
C6 C1 C7 O1 -74.3(4) . . . . ?
C7 O1 C8 C9 -82.8(5) . . . . ?
C7 O1 C8 C13 103.0(4) . . . . ?
O1 C8 C9 C10 -174.4(4) . . . . ?
C13 C8 C9 C10 -0.1(6) . . . . ?
O1 C8 C9 Br1 4.5(5) . . . . ?
C13 C8 C9 Br1 178.8(3) . . . . ?
C8 C9 C10 C11 0.0(6) . . . . ?
Br1 C9 C10 C11 -178.8(3) . . . . ?
C9 C10 C11 C12 0.8(6) . . . . ?
C9 C10 C11 Br2 -177.7(3) . . . . ?
C10 C11 C12 C13 -1.6(6) . . . . ?
Br2 C11 C12 C13 177.0(3) . . . . ?
C11 C12 C13 C8 1.5(6) . . . . ?
C11 C12 C13 Br3 -178.8(3) . . . . ?
O1 C8 C13 C12 173.8(4) . . . . ?
C9 C8 C13 C12 -0.7(6) . . . . ?
O1 C8 C13 Br3 -5.9(5) . . . . ?
C9 C8 C13 Br3 179.6(3) . . . . ?
C1 C2 C14 C15 89.7(4) . . . . ?
C3 C2 C14 C15 -87.4(4) . . . . ?
C17 O2 C16 C3 136.5(3) . . . . ?
C4 C3 C16 O2 69.3(4) . . . . ?
C2 C3 C16 O2 -107.9(4) . . . . ?
C16 O2 C17 C22 87.6(4) . . . . ?
C16 O2 C17 C18 -98.3(4) . . . . ?
O2 C17 C18 C19 -176.4(3) . . . . ?
C22 C17 C18 C19 -2.0(6) . . . . ?
O2 C17 C18 Br4 3.3(5) . . . . ?
C22 C17 C18 Br4 177.7(3) . . . . ?
C17 C18 C19 C20 2.8(6) . . . . ?
Br4 C18 C19 C20 -177.0(3) . . . . ?
C18 C19 C20 C21 -1.4(6) . . . . ?
C18 C19 C20 Br5 178.7(3) . . . . ?
C19 C20 C21 C22 -0.6(6) . . . . ?
Br5 C20 C21 C22 179.3(3) . . . . ?
C20 C21 C22 C17 1.4(6) . . . . ?
C20 C21 C22 Br6 -178.0(3) . . . . ?
O2 C17 C22 C21 174.1(4) . . . . ?
C18 C17 C22 C21 -0.2(6) . . . . ?
O2 C17 C22 Br6 -6.5(5) . . . . ?
C18 C17 C22 Br6 179.3(3) . . . . ?
C3 C4 C23 C24 91.5(4) . . . . ?
C5 C4 C23 C24 -87.4(4) . . . . ?
C26 O3 C25 C5 -99.0(4) . . . . ?
C6 C5 C25 O3 102.8(4) . . . . ?
C4 C5 C25 O3 -74.1(4) . . . . ?
C25 O3 C26 C31 105.3(4) . . . . ?
C25 O3 C26 C27 -79.9(4) . . . . ?
O3 C26 C27 C28 -172.1(4) . . . . ?
C31 C26 C27 C28 3.0(6) . . . . ?
O3 C26 C27 Br7 5.5(5) . . . . ?
C31 C26 C27 Br7 -179.4(3) . . . . ?
C26 C27 C28 C29 -0.3(6) . . . . ?
Br7 C27 C28 C29 -177.9(3) . . . . ?
C27 C28 C29 C30 -2.1(6) . . . . ?
C27 C28 C29 Br8 175.2(3) . . . . ?
C28 C29 C30 C31 1.7(6) . . . . ?
Br8 C29 C30 C31 -175.6(3) . . . . ?
C29 C30 C31 C26 1.2(6) . . . . ?
C29 C30 C31 Br9 179.8(3) . . . . ?
O3 C26 C31 C30 171.6(3) . . . . ?
C27 C26 C31 C30 -3.5(5) . . . . ?
O3 C26 C31 Br9 -6.9(5) . . . . ?
C27 C26 C31 Br9 178.0(3) . . . . ?
C5 C6 C32 C33 86.8(4) . . . . ?
C1 C6 C32 C33 -91.2(4) . . . . ?
